data_7060900
loop_
_publ_author_name
'Manda, Munirathnam'
'Arora, Himanshu'
'Sengupta, Arunava'
'Kant, Shashi'
'Lloret, Francesc'
'Mukherjee, Rabindranath'

_publ_section_title
;
 Dimeric Mn(ii), Co(ii), Ni(ii) and Cu(ii) complexes of a common
 carboxylate-appended (2-pyridyl)alkylamine ligand: structure, magnetism
 and DFT study
;
_journal_issue 35
_journal_name_full 'New Journal of Chemistry'
_journal_page_first 16019
_journal_page_last 16029
_journal_paper_doi 10.1039/D1NJ01150B
_journal_volume 45
_journal_year 2021
_chemical_formula_moiety 'C15 H26 N3 Ni O3, Cl O4'
_chemical_formula_sum 'C15 H26 Cl N3 Ni O7'
_chemical_formula_weight 454.54
_space_group_crystal_system orthorhombic
_space_group_IT_number 61
_space_group_name_Hall '-P 2ac 2ab'
_space_group_name_H-M_alt 'P b c a'
_symmetry_Int_Tables_number 61
_atom_sites_solution_primary dual
_audit_creation_date 2019-07-20
_audit_creation_method
;
Olex2 1.2
(compiled 2017.07.20 svn.r3457 for OlexSys, GUI svn.r5370)
;
_audit_update_record
;
2020-12-04 deposited with the CCDC.	2021-07-12 downloaded from the CCDC.
;
_cell_angle_alpha 90
_cell_angle_beta 90
_cell_angle_gamma 90
_cell_formula_units_Z 8
_cell_length_a 9.8845(5)
_cell_length_b 17.5819(9)
_cell_length_c 21.6657(11)
_cell_measurement_reflns_used 9965
_cell_measurement_temperature 100
_cell_measurement_theta_max 28.28
_cell_measurement_theta_min 2.54
_cell_volume 3765.2(3)
_computing_cell_refinement 'SAINT v8.34A (Bruker, 2013)'
_computing_data_reduction 'SAINT v8.34A (Bruker, 2013)'
_computing_molecular_graphics 'Olex2 (Dolomanov et al., 2009)'
_computing_publication_material 'Olex2 (Dolomanov et al., 2009)'
_computing_structure_refinement 'olex2.refine (Bourhis et al., 2015)'
_computing_structure_solution 'ShelXT (Sheldrick, 2015)'
_diffrn_ambient_temperature 100
_diffrn_measured_fraction_theta_full 0.9974
_diffrn_measured_fraction_theta_max 0.9974
_diffrn_measurement_device_type 'Bruker APEX-II CCD'
_diffrn_measurement_method '\f and \w scans'
_diffrn_radiation_type 'Mo K\a'
_diffrn_radiation_wavelength 0.71073
_diffrn_reflns_av_R_equivalents 0.0408
_diffrn_reflns_av_unetI/netI 0.0247
_diffrn_reflns_limit_h_max 13
_diffrn_reflns_limit_h_min -13
_diffrn_reflns_limit_k_max 23
_diffrn_reflns_limit_k_min -22
_diffrn_reflns_limit_l_max 27
_diffrn_reflns_limit_l_min -28
_diffrn_reflns_number 31007
_diffrn_reflns_theta_full 28.3102
_diffrn_reflns_theta_max 28.31
_diffrn_reflns_theta_min 2.32
_diffrn_standards_number 0
_exptl_absorpt_coefficient_mu 1.216
_exptl_absorpt_correction_T_max 0.7457
_exptl_absorpt_correction_T_min 0.6216
_exptl_absorpt_correction_type none
_exptl_crystal_colour 'clear greenish green'
_exptl_crystal_colour_lustre clear
_exptl_crystal_colour_modifier greenish
_exptl_crystal_colour_primary green
_exptl_crystal_density_diffrn 1.6035
_exptl_crystal_description block
_exptl_crystal_F_000 1908.9303
_exptl_crystal_size_max 0.06
_exptl_crystal_size_mid 0.04
_exptl_crystal_size_min 0.02
_refine_diff_density_max 0.5250
_refine_diff_density_min -0.5244
_refine_diff_density_rms 0.0947
_refine_ls_d_res_high 0.7493
_refine_ls_d_res_low 8.7910
_refine_ls_goodness_of_fit_ref 0.9199
_refine_ls_hydrogen_treatment mixed
_refine_ls_matrix_type full
_refine_ls_number_constraints 38
_refine_ls_number_parameters 251
_refine_ls_number_reflns 4673
_refine_ls_number_restraints 3
_refine_ls_restrained_S_all 0.9196
_refine_ls_R_factor_all 0.0372
_refine_ls_R_factor_gt 0.0296
_refine_ls_shift/su_max 0.0000
_refine_ls_shift/su_mean 0.0000
_refine_ls_structure_factor_coef Fsqd
_refine_ls_weighting_details 'w=1/[\s^2^(Fo^2^)+(0.1P)^2^] where P=(Fo^2^+2Fc^2^)/3'
_refine_ls_weighting_scheme calc
_refine_ls_wR_factor_gt 0.1053
_refine_ls_wR_factor_ref 0.1133
_reflns_Friedel_coverage 0.0
_reflns_limit_h_max 13
_reflns_limit_h_min 0
_reflns_limit_k_max 23
_reflns_limit_k_min 0
_reflns_limit_l_max 28
_reflns_limit_l_min 0
_reflns_number_gt 4096
_reflns_number_total 4673
_reflns_threshold_expression I>=2u(I)
_cod_data_source_file d1nj01150b2.cif
_cod_data_source_block 30marb
_cod_depositor_comments 'Adding full bibliography for 7060898--7060901.cif.'
_cod_database_code 7060900
_olex2_refinement_description
;
1. Fixed Uiso
 At 1.2 times of:
  All C(H) groups, All C(H,H) groups
 At 1.5 times of:
  All C(H,H,H) groups, All O(H) groups
2. Restrained distances
 O3-H3
 0.87 with sigma of 0.01
 C15-H3
 1.923602 with sigma of 0.02
 Ni1-H3
 2.689594 with sigma of 0.02
3.a Secondary CH2 refined with riding coordinates:
 C9(H9a,H9b), C12(H12a,H12b), C13(H13a,H13b), C7(H7a,H7b), C8(H8a,H8b)
3.b Aromatic/amide H refined with riding coordinates:
 C4(H4), C3(H3a), C5(H5)
3.c Idealised Me refined as rotating group:
 C1(H1a,H1b,H1c), C15(H15a,H15b,H15c), C10(H10a,H10b,H10c), C11(H11a,H11b,H11c)
;
_olex2_submission_special_instructions 'No special instructions were received'

loop_
_space_group_symop_id
_space_group_symop_operation_xyz
1 x,y,z
2 x+1/2,-y+1/2,-z
3 -x,y+1/2,-z+1/2
4 -x+1/2,-y,z+1/2
5 -x,-y,-z
6 -x-1/2,y-1/2,z
7 x,-y-1/2,z-1/2
8 x-1/2,y,-z-1/2

loop_
_atom_site_label
_atom_site_type_symbol
_atom_site_fract_x
_atom_site_fract_y
_atom_site_fract_z
_atom_site_U_iso_or_equiv
_atom_site_adp_type
_atom_site_occupancy
_atom_site_refinement_flags_posn
Ni1 Ni 0.36355(2) 0.527833(12) 0.419580(9) 0.00755(10) Uani 1.000000 D
Cl1 Cl 0.80472(4) 0.31606(2) 0.35414(2) 0.01522(12) Uani 1.000000 .
O1 O 0.53458(11) 0.46436(6) 0.44162(5) 0.0090(2) Uani 1.000000 .
O2 O 0.71447(11) 0.50414(7) 0.49467(5) 0.0101(2) Uani 1.000000 .
O3 O 0.46286(12) 0.62203(7) 0.46310(5) 0.0114(2) Uani 1.000000 D
H3 H 0.489(2) 0.6058(8) 0.4998(5) 0.0171(4) Uiso 1.000000 DR
N1 N 0.23120(14) 0.60980(8) 0.38381(6) 0.0111(3) Uani 1.000000 .
O5 O 0.92002(15) 0.30053(9) 0.31585(7) 0.0294(4) Uani 1.000000 .
N2 N 0.46132(14) 0.54562(8) 0.33465(6) 0.0101(3) Uani 1.000000 .
O6 O 0.68513(14) 0.32341(9) 0.31605(7) 0.0267(3) Uani 1.000000 .
O7 O 0.82608(16) 0.38469(9) 0.38825(8) 0.0349(4) Uani 1.000000 .
N3 N 0.27809(15) 0.42999(9) 0.37679(7) 0.0135(3) Uani 1.000000 .
O4 O 0.78747(18) 0.25330(11) 0.39619(9) 0.0454(5) Uani 1.000000 .
C14 C 0.64465(15) 0.50274(10) 0.44682(8) 0.0086(3) Uani 1.000000 .
C6 C 0.28629(17) 0.64471(10) 0.33401(8) 0.0114(3) Uani 1.000000 .
C2 C 0.10484(18) 0.62970(10) 0.40163(8) 0.0126(3) Uani 1.000000 .
C9 C 0.36370(17) 0.41809(11) 0.32101(8) 0.0148(4) Uani 1.000000 .
H9a H 0.45016(17) 0.39380(11) 0.33300(8) 0.0177(4) Uiso 1.000000 R
H9b H 0.31659(17) 0.38395(11) 0.29172(8) 0.0177(4) Uiso 1.000000 R
C12 C 0.60979(18) 0.52983(10) 0.33290(8) 0.0124(3) Uani 1.000000 .
H12a H 0.62304(18) 0.47507(10) 0.32414(8) 0.0149(4) Uiso 1.000000 R
H12b H 0.64969(18) 0.55869(10) 0.29814(8) 0.0149(4) Uiso 1.000000 R
C4 C 0.08422(19) 0.71548(10) 0.31580(8) 0.0146(3) Uani 1.000000 .
H4 H 0.03288(19) 0.75041(10) 0.29192(8) 0.0176(4) Uiso 1.000000 R
C3 C 0.02927(17) 0.68240(10) 0.36795(8) 0.0142(3) Uani 1.000000 .
H3a H -0.05961(17) 0.69546(10) 0.38082(8) 0.0170(4) Uiso 1.000000 R
C5 C 0.21518(18) 0.69697(10) 0.29890(8) 0.0139(3) Uani 1.000000 .
H5 H 0.25569(18) 0.71979(10) 0.26371(8) 0.0167(4) Uiso 1.000000 R
C13 C 0.68738(16) 0.54964(10) 0.39142(8) 0.0114(3) Uani 1.000000 .
H13a H 0.67354(16) 0.60418(10) 0.40087(8) 0.0136(4) Uiso 1.000000 R
H13b H 0.78519(16) 0.54173(10) 0.38398(8) 0.0136(4) Uiso 1.000000 R
C7 C 0.43160(17) 0.62563(10) 0.31932(8) 0.0133(3) Uani 1.000000 .
H7a H 0.49233(17) 0.65941(10) 0.34317(8) 0.0160(4) Uiso 1.000000 R
H7b H 0.44878(17) 0.63442(10) 0.27487(8) 0.0160(4) Uiso 1.000000 R
C1 C 0.04915(18) 0.59589(12) 0.46011(8) 0.0180(4) Uani 1.000000 .
H1a H 0.0684(13) 0.54122(18) 0.4610(3) 0.0270(6) Uiso 1.000000 GR
H1b H 0.0917(11) 0.6204(6) 0.49578(8) 0.0270(6) Uiso 1.000000 GR
H1c H -0.0489(3) 0.6040(7) 0.4617(3) 0.0270(6) Uiso 1.000000 GR
C8 C 0.39151(18) 0.49385(11) 0.29039(8) 0.0137(3) Uani 1.000000 .
H8a H 0.30526(18) 0.51710(11) 0.27683(8) 0.0164(4) Uiso 1.000000 R
H8b H 0.44905(18) 0.48610(11) 0.25352(8) 0.0164(4) Uiso 1.000000 R
C15 C 0.4162(2) 0.69814(10) 0.47407(9) 0.0213(4) Uani 1.000000 D
H15a H 0.4136(15) 0.7261(3) 0.43498(14) 0.0320(6) Uiso 1.000000 GR
H15b H 0.3252(7) 0.69650(11) 0.4920(7) 0.0320(6) Uiso 1.000000 GR
H15c H 0.4778(9) 0.7237(3) 0.5028(6) 0.0320(6) Uiso 1.000000 GR
C10 C 0.2855(2) 0.36099(11) 0.41592(8) 0.0200(4) Uani 1.000000 .
H10a H 0.3801(3) 0.3508(5) 0.4267(6) 0.0300(6) Uiso 1.000000 GR
H10b H 0.2330(13) 0.3691(3) 0.4537(3) 0.0300(6) Uiso 1.000000 GR
H10c H 0.2484(14) 0.3175(2) 0.3932(3) 0.0300(6) Uiso 1.000000 GR
C11 C 0.13524(17) 0.43955(13) 0.35803(10) 0.0222(4) Uani 1.000000 .
H11a H 0.0784(3) 0.4444(9) 0.39488(10) 0.0334(6) Uiso 1.000000 GR
H11b H 0.1263(3) 0.4854(5) 0.3327(6) 0.0334(6) Uiso 1.000000 GR
H11c H 0.1063(5) 0.3951(4) 0.3341(6) 0.0334(6) Uiso 1.000000 GR

loop_
_atom_site_aniso_label
_atom_site_aniso_U_11
_atom_site_aniso_U_22
_atom_site_aniso_U_33
_atom_site_aniso_U_12
_atom_site_aniso_U_13
_atom_site_aniso_U_23
Ni1 0.00700(15) 0.00858(15) 0.00707(14) 0.00042(7) -0.00021(7) 0.00098(7)
Cl1 0.0123(2) 0.0151(2) 0.0182(2) -0.00164(14) -0.00006(15) -0.00432(16)
O1 0.0071(5) 0.0089(6) 0.0110(6) -0.0002(4) 0.0002(4) 0.0010(4)
O2 0.0079(5) 0.0129(6) 0.0094(5) 0.0003(4) 0.0003(4) 0.0003(5)
O3 0.0143(6) 0.0087(6) 0.0113(6) 0.0014(4) -0.0008(4) 0.0011(4)
N1 0.0104(7) 0.0122(7) 0.0106(6) 0.0019(5) -0.0007(5) 0.0021(5)
O5 0.0165(7) 0.0384(9) 0.0332(8) 0.0005(6) 0.0060(6) -0.0189(7)
N2 0.0092(7) 0.0121(7) 0.0091(7) 0.0023(5) 0.0007(5) 0.0016(5)
O6 0.0172(7) 0.0315(9) 0.0314(8) 0.0015(6) -0.0096(6) -0.0061(7)
O7 0.0225(8) 0.0325(9) 0.0497(10) 0.0019(7) -0.0020(7) -0.0302(8)
N3 0.0120(7) 0.0146(7) 0.0138(7) -0.0035(5) -0.0008(5) -0.0029(6)
O4 0.0327(10) 0.0473(11) 0.0563(12) -0.0076(8) -0.0031(8) 0.0280(10)
C14 0.0082(8) 0.0073(8) 0.0103(8) 0.0035(5) 0.0028(5) -0.0010(6)
C6 0.0126(8) 0.0109(8) 0.0106(8) 0.0008(6) -0.0019(6) -0.0001(6)
C2 0.0107(8) 0.0134(8) 0.0136(8) 0.0019(6) -0.0017(6) -0.0016(7)
C9 0.0170(9) 0.0156(9) 0.0117(8) -0.0004(6) -0.0013(6) -0.0044(7)
C12 0.0102(8) 0.0178(9) 0.0091(8) 0.0022(6) 0.0030(6) 0.0025(6)
C4 0.0178(9) 0.0117(8) 0.0145(8) 0.0016(6) -0.0067(7) -0.0012(7)
C3 0.0121(8) 0.0150(8) 0.0154(8) 0.0040(6) -0.0034(6) -0.0029(7)
C5 0.0186(9) 0.0107(8) 0.0124(8) 0.0011(6) -0.0025(6) 0.0013(6)
C13 0.0090(8) 0.0121(8) 0.0130(8) -0.0013(6) 0.0028(6) 0.0027(7)
C7 0.0130(8) 0.0137(8) 0.0132(8) 0.0007(6) 0.0013(6) 0.0056(6)
C1 0.0125(8) 0.0251(10) 0.0163(8) 0.0059(7) 0.0029(6) 0.0035(7)
C8 0.0151(8) 0.0188(9) 0.0071(7) 0.0018(7) -0.0003(6) -0.0004(7)
C15 0.0303(11) 0.0109(8) 0.0228(9) 0.0071(8) -0.0046(8) -0.0025(7)
C10 0.0283(11) 0.0144(9) 0.0173(9) -0.0078(8) 0.0022(7) -0.0012(7)
C11 0.0124(9) 0.0257(11) 0.0286(11) -0.0046(7) -0.0030(7) -0.0073(9)

loop_
_atom_type_symbol
_atom_type_scat_dispersion_real
_atom_type_scat_dispersion_imag
_atom_type_scat_Cromer_Mann_a1
_atom_type_scat_Cromer_Mann_a2
_atom_type_scat_Cromer_Mann_a3
_atom_type_scat_Cromer_Mann_a4
_atom_type_scat_Cromer_Mann_b1
_atom_type_scat_Cromer_Mann_b2
_atom_type_scat_Cromer_Mann_b3
_atom_type_scat_Cromer_Mann_b4
_atom_type_scat_Cromer_Mann_c
_atom_type_scat_source
_atom_type_scat_dispersion_source
Ni 0.35663 1.12491 12.83760 7.29200 4.44380 2.38000 3.87850 0.25650 12.17630 66.34210 1.03410005569 'International Tables Volume C Table 6.1.1.4 (pp. 500-502)' 'Henke, Gullikson and Davis, At. Data and Nucl. Data Tables, 1993, 54, 2'
C 0.00347 0.00161 2.31000 1.02000 1.58860 0.86500 20.84390 10.20750 0.56870 51.65120 0.215599998832 'International Tables Volume C Table 6.1.1.4 (pp. 500-502)' 'Henke, Gullikson and Davis, At. Data and Nucl. Data Tables, 1993, 54, 2'
Cl 0.14873 0.16029 11.46040 7.19640 6.25560 1.64550 0.01040 1.16620 18.51940 47.77840 -9.55739974976 'International Tables Volume C Table 6.1.1.4 (pp. 500-502)' 'Henke, Gullikson and Davis, At. Data and Nucl. Data Tables, 1993, 54, 2'
H 0.00000 0.00000 0.49300 0.32291 0.14019 0.04081 10.51090 26.12570 3.14236 57.79970 0.0030380000826 'International Tables Volume C Table 6.1.1.4 (pp. 500-502)' 'Henke, Gullikson and Davis, At. Data and Nucl. Data Tables, 1993, 54, 2'
O 0.01158 0.00611 3.04850 2.28680 1.54630 0.86700 13.27710 5.70110 0.32390 32.90890 0.250800013542 'International Tables Volume C Table 6.1.1.4 (pp. 500-502)' 'Henke, Gullikson and Davis, At. Data and Nucl. Data Tables, 1993, 54, 2'
N 0.00653 0.00323 12.21260 3.13220 2.01250 1.16630 0.00570 9.89330 28.99750 0.58260 -11.5290002823 'International Tables Volume C Table 6.1.1.4 (pp. 500-502)' 'Henke, Gullikson and Davis, At. Data and Nucl. Data Tables, 1993, 54, 2'

loop_
_geom_angle_atom_site_label_1
_geom_angle_atom_site_label_2
_geom_angle_atom_site_label_3
_geom_angle
_geom_angle_site_symmetry_1
_geom_angle_site_symmetry_3
_geom_angle_publ_flag
O2 Ni1 O1 87.22(5) 5_666 . ?
O3 Ni1 O1 86.64(4) . . ?
O3 Ni1 O2 89.19(5) . 5_666 ?
N1 Ni1 O1 163.94(5) . . ?
N1 Ni1 O2 106.48(5) . 5_666 ?
N1 Ni1 O3 85.25(5) . . ?
N2 Ni1 O1 84.67(5) . . ?
N2 Ni1 O2 171.32(5) . 5_666 ?
N2 Ni1 O3 93.41(5) . . ?
N2 Ni1 N1 82.01(6) . . ?
N3 Ni1 O1 89.37(5) . . ?
N3 Ni1 O2 91.34(5) . 5_666 ?
N3 Ni1 O3 175.94(5) . . ?
N3 Ni1 N1 98.45(6) . . ?
N3 Ni1 N2 85.49(6) . . ?
O6 Cl1 O5 109.62(9) . . ?
O7 Cl1 O5 109.98(9) . . ?
O7 Cl1 O6 109.86(9) . . ?
O4 Cl1 O5 108.28(11) . . ?
O4 Cl1 O6 109.40(10) . . ?
O4 Cl1 O7 109.67(12) . . ?
C14 O1 Ni1 115.23(10) . . ?
C14 O2 Ni1 122.04(10) . 5_666 ?
H3 O3 Ni1 106.2(10) . . ?
C15 O3 Ni1 130.23(11) . . ?
C15 O3 H3 104.2(10) . . ?
C6 N1 Ni1 110.80(11) . . ?
C2 N1 Ni1 130.44(12) . . ?
C2 N1 C6 118.73(15) . . ?
C12 N2 Ni1 116.51(10) . . ?
C7 N2 Ni1 104.33(10) . . ?
C7 N2 C12 111.54(13) . . ?
C8 N2 Ni1 105.04(10) . . ?
C8 N2 C12 108.94(13) . . ?
C8 N2 C7 110.19(13) . . ?
C9 N3 Ni1 103.96(10) . . ?
C10 N3 Ni1 113.12(11) . . ?
C10 N3 C9 108.71(14) . . ?
C11 N3 Ni1 114.00(12) . . ?
C11 N3 C9 109.59(14) . . ?
C11 N3 C10 107.31(15) . . ?
O2 C14 O1 123.53(15) . . ?
C13 C14 O1 116.86(14) . . ?
C13 C14 O2 119.59(15) . . ?
C5 C6 N1 122.27(16) . . ?
C7 C6 N1 116.72(14) . . ?
C7 C6 C5 120.99(15) . . ?
C3 C2 N1 121.08(16) . . ?
C1 C2 N1 118.42(15) . . ?
C1 C2 C3 120.46(16) . . ?
H9a C9 N3 109.75(9) . . ?
H9b C9 N3 109.75(9) . . ?
H9b C9 H9a 108.2 . . ?
C8 C9 N3 109.58(14) . . ?
C8 C9 H9a 109.75(9) . . ?
C8 C9 H9b 109.75(9) . . ?
H12a C12 N2 108.39(9) . . ?
H12b C12 N2 108.39(9) . . ?
H12b C12 H12a 107.5 . . ?
C13 C12 N2 115.54(14) . . ?
C13 C12 H12a 108.39(9) . . ?
C13 C12 H12b 108.39(9) . . ?
C3 C4 H4 120.50(10) . . ?
C5 C4 H4 120.50(10) . . ?
C5 C4 C3 119.00(16) . . ?
C4 C3 C2 119.77(16) . . ?
H3a C3 C2 120.12(10) . . ?
H3a C3 C4 120.12(10) . . ?
C4 C5 C6 119.05(16) . . ?
H5 C5 C6 120.48(10) . . ?
H5 C5 C4 120.48(10) . . ?
C12 C13 C14 113.24(14) . . ?
H13a C13 C14 108.93(9) . . ?
H13a C13 C12 108.93(9) . . ?
H13b C13 C14 108.93(9) . . ?
H13b C13 C12 108.93(9) . . ?
H13b C13 H13a 107.7 . . ?
C6 C7 N2 110.74(14) . . ?
H7a C7 N2 109.50(9) . . ?
H7a C7 C6 109.50(9) . . ?
H7b C7 N2 109.50(9) . . ?
H7b C7 C6 109.50(9) . . ?
H7b C7 H7a 108.1 . . ?
H1a C1 C2 109.5 . . ?
H1b C1 C2 109.5 . . ?
H1b C1 H1a 109.5 . . ?
H1c C1 C2 109.5 . . ?
H1c C1 H1a 109.5 . . ?
H1c C1 H1b 109.5 . . ?
C9 C8 N2 109.83(14) . . ?
H8a C8 N2 109.70(9) . . ?
H8a C8 C9 109.70(9) . . ?
H8b C8 N2 109.70(9) . . ?
H8b C8 C9 109.70(9) . . ?
H8b C8 H8a 108.2 . . ?
H15a C15 O3 109.5 . . ?
H15b C15 O3 109.5 . . ?
H15b C15 H15a 109.5 . . ?
H15c C15 O3 109.5 . . ?
H15c C15 H15a 109.5 . . ?
H15c C15 H15b 109.5 . . ?
H10a C10 N3 109.5 . . ?
H10b C10 N3 109.5 . . ?
H10b C10 H10a 109.5 . . ?
H10c C10 N3 109.5 . . ?
H10c C10 H10a 109.5 . . ?
H10c C10 H10b 109.5 . . ?
H11a C11 N3 109.5 . . ?
H11b C11 N3 109.5 . . ?
H11b C11 H11a 109.5 . . ?
H11c C11 N3 109.5 . . ?
H11c C11 H11a 109.5 . . ?
H11c C11 H11b 109.5 . . ?

loop_
_geom_bond_atom_site_label_1
_geom_bond_atom_site_label_2
_geom_bond_distance
_geom_bond_site_symmetry_2
_geom_bond_publ_flag
Ni1 O1 2.0811(12) . ?
Ni1 O2 2.0885(12) 5_666 ?
Ni1 O3 2.1438(12) . ?
Ni1 N1 2.0950(14) . ?
Ni1 N2 2.1017(14) . ?
Ni1 N3 2.1289(14) . ?
Cl1 O5 1.4359(14) . ?
Cl1 O6 1.4474(14) . ?
Cl1 O7 1.4306(15) . ?
Cl1 O4 1.4412(18) . ?
O1 C14 1.2852(19) . ?
O2 C14 1.246(2) . ?
O3 H3 0.883(8) . ?
O3 C15 1.435(2) . ?
N1 C6 1.356(2) . ?
N1 C2 1.353(2) . ?
N2 C12 1.494(2) . ?
N2 C7 1.475(2) . ?
N2 C8 1.491(2) . ?
N3 C9 1.490(2) . ?
N3 C10 1.482(2) . ?
N3 C11 1.479(2) . ?
C14 C13 1.516(2) . ?
C6 C5 1.384(2) . ?
C6 C7 1.509(2) . ?
C2 C3 1.396(2) . ?
C2 C1 1.504(2) . ?
C9 H9a 0.9900 . ?
C9 H9b 0.9900 . ?
C9 C8 1.513(3) . ?
C12 H12a 0.9900 . ?
C12 H12b 0.9900 . ?
C12 C13 1.522(2) . ?
C4 H4 0.9500 . ?
C4 C3 1.382(2) . ?
C4 C5 1.384(3) . ?
C3 H3a 0.9500 . ?
C5 H5 0.9500 . ?
C13 H13a 0.9900 . ?
C13 H13b 0.9900 . ?
C7 H7a 0.9900 . ?
C7 H7b 0.9900 . ?
C1 H1a 0.9800 . ?
C1 H1b 0.9800 . ?
C1 H1c 0.9800 . ?
C8 H8a 0.9900 . ?
C8 H8b 0.9900 . ?
C15 H15a 0.9800 . ?
C15 H15b 0.9800 . ?
C15 H15c 0.9800 . ?
C10 H10a 0.9800 . ?
C10 H10b 0.9800 . ?
C10 H10c 0.9800 . ?
C11 H11a 0.9800 . ?
C11 H11b 0.9800 . ?
C11 H11c 0.9800 . ?

loop_
_restr_distance_atom_site_label_1
_restr_distance_atom_site_label_2
_restr_distance_site_symmetry_2
_restr_distance_target
_restr_distance_target_weight_param
_restr_distance_diff
Ni1 H3 1 2.6896 0.0200 0.1539
O3 H3 1 0.8700 0.0100 -0.0133
C15 H3 1 1.9236 0.0200 0.0628
